data_7157593
loop_
_publ_author_name
'Shally, ?'
'Althagafi, Ismail'
'Shaw, Ranjay'
'Elagamy, Amr'
'Kumar, Abhinav'
'Pratap, Ramendra'

_publ_section_title
;
 A [5 + 1] annulation strategy for the synthesis of multifunctional
 biaryls and p-teraryls from 1,6-Michael acceptor ketene dithioacetals.
;
_journal_issue 32
_journal_name_full 'Organic &amp; biomolecular chemistry'
_journal_page_first 6407
_journal_page_last 6417
_journal_paper_doi 10.1039/d0ob00998a
_journal_volume 18
_journal_year 2020
_chemical_formula_moiety 'C15 H14 N2 O S2'
_chemical_formula_sum 'C15 H14 N2 O S2'
_chemical_formula_weight 302.40
_space_group_crystal_system monoclinic
_space_group_IT_number 14
_space_group_name_Hall '-P 2yn'
_space_group_name_H-M_alt 'P 1 21/n 1'
_atom_sites_solution_hydrogens geom
_audit_creation_method SHELXL-2016/6
_audit_update_record
;
2019-12-30 deposited with the CCDC.	2020-07-17 downloaded from the CCDC.
;
_cell_angle_alpha 90
_cell_angle_beta 97.790(8)
_cell_angle_gamma 90
_cell_formula_units_Z 4
_cell_length_a 9.0969(8)
_cell_length_b 11.7978(8)
_cell_length_c 14.1107(11)
_cell_measurement_reflns_used 6469
_cell_measurement_temperature 293(2)
_cell_measurement_theta_max 28.6370
_cell_measurement_theta_min 3.7420
_cell_volume 1500.4(2)
_computing_cell_refinement 'CrysAlisPro, Oxford Diffraction Ltd.,'
_computing_data_collection 'CrysAlisPro, Oxford Diffraction Ltd.,'
_computing_data_reduction 'CrysAlisPro, Oxford Diffraction Ltd.,'
_computing_structure_refinement 'SHELXL-2016/6 (Sheldrick, 2016)'
_computing_structure_solution 'SHELXL-2016/6 (Sheldrick, 2016)'
_diffrn_ambient_temperature 293(2)
_diffrn_measured_fraction_theta_full 0.998
_diffrn_measured_fraction_theta_max 0.923
_diffrn_measurement_device_type 'Xcalibur, Sapphire3'
_diffrn_radiation_type MoK\a
_diffrn_radiation_wavelength 0.71073
_diffrn_reflns_av_R_equivalents 0.0325
_diffrn_reflns_av_unetI/netI 0.0247
_diffrn_reflns_Laue_measured_fraction_full 0.998
_diffrn_reflns_Laue_measured_fraction_max 0.923
_diffrn_reflns_limit_h_max 11
_diffrn_reflns_limit_h_min -12
_diffrn_reflns_limit_k_max 15
_diffrn_reflns_limit_k_min -16
_diffrn_reflns_limit_l_max 19
_diffrn_reflns_limit_l_min -19
_diffrn_reflns_number 22333
_diffrn_reflns_point_group_measured_fraction_full 0.998
_diffrn_reflns_point_group_measured_fraction_max 0.923
_diffrn_reflns_theta_full 25.242
_diffrn_reflns_theta_max 29.355
_diffrn_reflns_theta_min 3.053
_exptl_absorpt_coefficient_mu 0.351
_exptl_crystal_colour YELLOW
_exptl_crystal_density_diffrn 1.339
_exptl_crystal_description NEEDLE
_exptl_crystal_F_000 632
_exptl_crystal_size_max 0.200
_exptl_crystal_size_mid 0.180
_exptl_crystal_size_min 0.160
_refine_diff_density_max 0.278
_refine_diff_density_min -0.510
_refine_diff_density_rms 0.121
_refine_ls_extinction_method none
_refine_ls_goodness_of_fit_ref 0.425
_refine_ls_hydrogen_treatment constr
_refine_ls_matrix_type full
_refine_ls_number_parameters 181
_refine_ls_number_reflns 3815
_refine_ls_number_restraints 0
_refine_ls_restrained_S_all 0.425
_refine_ls_R_factor_all 0.0551
_refine_ls_R_factor_gt 0.0425
_refine_ls_shift/su_max 0.000
_refine_ls_shift/su_mean 0.000
_refine_ls_structure_factor_coef Fsqd
_refine_ls_weighting_details 'w=1/[\s^2^(Fo^2^)+(0.1479P)^2^+7.2318P] where P=(Fo^2^+2Fc^2^)/3'
_refine_ls_weighting_scheme calc
_refine_ls_wR_factor_gt 0.1070
_refine_ls_wR_factor_ref 0.1326
_reflns_Friedel_coverage 0.000
_reflns_number_gt 3113
_reflns_number_total 3815
_reflns_threshold_expression 'I > 2\s(I)'
_cod_data_source_file d0ob00998a2.cif
_cod_data_source_block shelx
_cod_depositor_comments 'Adding full bibliography for 7157593--7157594.cif.'
_cod_original_sg_symbol_H-M 'P 21/n'
_cod_database_code 7157593
_shelx_shelxl_version_number 2016/6
_shelx_space_group_comment
;
The symmetry employed for this shelxl refinement is uniquely defined
by the following loop, which should always be used as a source of
symmetry information in preference to the above space-group names.
They are only intended as comments.
;
_shelx_estimated_absorpt_t_min 0.933
_shelx_estimated_absorpt_t_max 0.946

loop_
_space_group_symop_operation_xyz
'x, y, z'
'-x+1/2, y+1/2, -z+1/2'
'-x, -y, -z'
'x-1/2, -y-1/2, z-1/2'

loop_
_atom_site_label
_atom_site_type_symbol
_atom_site_fract_x
_atom_site_fract_y
_atom_site_fract_z
_atom_site_U_iso_or_equiv
_atom_site_adp_type
_atom_site_occupancy
_atom_site_site_symmetry_order
_atom_site_calc_flag
_atom_site_refinement_flags_posn
_atom_site_refinement_flags_adp
_atom_site_refinement_flags_occupancy
_atom_site_disorder_assembly
_atom_site_disorder_group
S1 S 0.11891(6) 0.37507(4) 0.60919(4) 0.04272(15) Uani 1 1 d . . . . .
S2 S 0.13615(7) 0.34703(5) 0.40425(4) 0.04792(17) Uani 1 1 d . . . . .
O1 O 0.3053(2) 0.45442(16) 0.96728(12) 0.0618(5) Uani 1 1 d . . . . .
C4 C 0.33514(19) 0.55416(14) 0.68887(13) 0.0313(3) Uani 1 1 d . . . . .
C9 C 0.2901(2) 0.51189(15) 0.51026(13) 0.0356(4) Uani 1 1 d . . . . .
H9 H 0.324272 0.527586 0.452444 0.043 Uiso 1 1 calc R U . . .
N2 N 0.4266(3) 0.75388(18) 0.39780(15) 0.0565(5) Uani 1 1 d . . . . .
C7 C 0.3450(2) 0.58463(15) 0.58797(13) 0.0321(4) Uani 1 1 d . . . . .
C5 C 0.4108(2) 0.45985(16) 0.73042(14) 0.0377(4) Uani 1 1 d . . . . .
H5 H 0.469108 0.416615 0.694906 0.045 Uiso 1 1 calc R U . . .
C10 C 0.1941(2) 0.42212(15) 0.50904(13) 0.0333(4) Uani 1 1 d . . . . .
C3 C 0.2492(2) 0.61731(15) 0.74361(14) 0.0368(4) Uani 1 1 d . . . . .
H3 H 0.200464 0.681611 0.717343 0.044 Uiso 1 1 calc R U . . .
C8 C 0.4109(2) 0.68641(16) 0.56929(13) 0.0357(4) Uani 1 1 d . . . . .
C6 C 0.3998(2) 0.43028(17) 0.82357(15) 0.0424(4) Uani 1 1 d . . . . .
H6 H 0.452603 0.368332 0.851083 0.051 Uiso 1 1 calc R U . . .
C1 C 0.3104(2) 0.49237(17) 0.87659(14) 0.0395(4) Uani 1 1 d . . . . .
C11 C 0.4196(2) 0.72406(16) 0.47403(15) 0.0399(4) Uani 1 1 d . . . . .
C2 C 0.2346(2) 0.58654(17) 0.83635(14) 0.0401(4) Uani 1 1 d . . . . .
H2 H 0.174454 0.628565 0.871516 0.048 Uiso 1 1 calc R U . . .
C12 C 0.4796(2) 0.76017(17) 0.64300(15) 0.0424(4) Uani 1 1 d . . . . .
N1 N 0.5393(3) 0.8207(2) 0.69812(17) 0.0647(6) Uani 1 1 d . . . . .
C14 C -0.0164(2) 0.26990(19) 0.56469(17) 0.0478(5) Uani 1 1 d . . . . .
H14A H -0.062496 0.240236 0.616761 0.072 Uiso 1 1 calc R U . . .
H14B H -0.090502 0.303877 0.518442 0.072 Uiso 1 1 calc R U . . .
H14C H 0.031589 0.209510 0.535141 0.072 Uiso 1 1 calc R U . . .
C13 C 0.2005(3) 0.4254(2) 0.30955(15) 0.0525(5) Uani 1 1 d . . . . .
H13A H 0.171151 0.387235 0.249879 0.079 Uiso 1 1 calc R U . . .
H13B H 0.158138 0.500015 0.306900 0.079 Uiso 1 1 calc R U . . .
H13C H 0.306684 0.430901 0.321015 0.079 Uiso 1 1 calc R U . . .
C15 C 0.2258(4) 0.5190(3) 1.02790(19) 0.0667(7) Uani 1 1 d . . . . .
H15A H 0.231431 0.482636 1.089128 0.100 Uiso 1 1 calc R U . . .
H15B H 0.268139 0.593537 1.035808 0.100 Uiso 1 1 calc R U . . .
H15C H 0.123833 0.524800 0.999871 0.100 Uiso 1 1 calc R U . . .

loop_
_atom_site_aniso_label
_atom_site_aniso_U_11
_atom_site_aniso_U_22
_atom_site_aniso_U_33
_atom_site_aniso_U_23
_atom_site_aniso_U_13
_atom_site_aniso_U_12
S1 0.0510(3) 0.0402(3) 0.0369(3) -0.00138(19) 0.0055(2) -0.0130(2)
S2 0.0685(4) 0.0371(3) 0.0360(3) -0.0066(2) -0.0006(2) -0.0138(2)
O1 0.0902(13) 0.0579(10) 0.0382(8) 0.0120(7) 0.0122(8) 0.0074(9)
C4 0.0338(8) 0.0261(8) 0.0328(8) -0.0013(6) 0.0001(7) -0.0020(6)
C9 0.0454(10) 0.0303(8) 0.0310(8) -0.0008(7) 0.0047(7) -0.0036(7)
N2 0.0767(14) 0.0466(11) 0.0482(11) 0.0057(9) 0.0161(10) -0.0053(10)
C7 0.0348(8) 0.0267(8) 0.0341(9) -0.0016(7) 0.0020(7) 0.0010(6)
C5 0.0415(10) 0.0321(9) 0.0391(10) -0.0025(7) 0.0035(8) 0.0067(7)
C10 0.0397(9) 0.0263(8) 0.0325(8) -0.0023(7) 0.0002(7) 0.0009(7)
C3 0.0416(9) 0.0284(8) 0.0397(10) -0.0002(7) 0.0031(7) 0.0058(7)
C8 0.0423(9) 0.0300(8) 0.0344(9) -0.0024(7) 0.0040(7) -0.0028(7)
C6 0.0500(11) 0.0325(9) 0.0422(10) 0.0048(8) -0.0032(8) 0.0085(8)
C1 0.0482(11) 0.0367(9) 0.0322(9) 0.0029(7) 0.0002(8) -0.0056(8)
C11 0.0469(10) 0.0301(8) 0.0436(10) -0.0007(8) 0.0096(8) -0.0040(8)
C2 0.0453(10) 0.0371(9) 0.0388(10) -0.0026(8) 0.0093(8) 0.0039(8)
C12 0.0492(11) 0.0357(9) 0.0429(10) -0.0043(8) 0.0083(9) -0.0076(8)
N1 0.0761(15) 0.0573(12) 0.0615(13) -0.0208(11) 0.0120(11) -0.0231(11)
C14 0.0420(11) 0.0436(11) 0.0561(13) 0.0007(10) 0.0006(9) -0.0107(9)
C13 0.0726(15) 0.0518(13) 0.0318(10) -0.0034(9) 0.0023(10) -0.0054(11)
C15 0.088(2) 0.0700(17) 0.0457(13) -0.0007(12) 0.0236(13) -0.0148(15)

loop_
_atom_type_symbol
_atom_type_description
_atom_type_scat_dispersion_real
_atom_type_scat_dispersion_imag
_atom_type_scat_source
C C 0.0033 0.0016 'International Tables Vol C Tables 4.2.6.8 and 6.1.1.4'
H H 0.0000 0.0000 'International Tables Vol C Tables 4.2.6.8 and 6.1.1.4'
N N 0.0061 0.0033 'International Tables Vol C Tables 4.2.6.8 and 6.1.1.4'
O O 0.0106 0.0060 'International Tables Vol C Tables 4.2.6.8 and 6.1.1.4'
S S 0.1246 0.1234 'International Tables Vol C Tables 4.2.6.8 and 6.1.1.4'

loop_
_geom_angle_atom_site_label_1
_geom_angle_atom_site_label_2
_geom_angle_atom_site_label_3
_geom_angle
_geom_angle_site_symmetry_1
_geom_angle_site_symmetry_3
_geom_angle_publ_flag
C10 S1 C14 105.18(10) . . ?
C10 S2 C13 106.22(10) . . ?
C1 O1 C15 118.4(2) . . ?
C3 C4 C5 118.50(17) . . ?
C3 C4 C7 121.07(16) . . ?
C5 C4 C7 120.43(16) . . ?
C10 C9 C7 129.00(18) . . ?
C10 C9 H9 115.5 . . ?
C7 C9 H9 115.5 . . ?
C8 C7 C9 119.38(17) . . ?
C8 C7 C4 118.53(16) . . ?
C9 C7 C4 122.09(16) . . ?
C6 C5 C4 120.53(18) . . ?
C6 C5 H5 119.7 . . ?
C4 C5 H5 119.7 . . ?
C9 C10 S1 123.74(14) . . ?
C9 C10 S2 121.48(15) . . ?
S1 C10 S2 114.78(10) . . ?
C2 C3 C4 121.32(18) . . ?
C2 C3 H3 119.3 . . ?
C4 C3 H3 119.3 . . ?
C7 C8 C11 122.00(17) . . ?
C7 C8 C12 123.13(18) . . ?
C11 C8 C12 114.84(17) . . ?
C5 C6 C1 120.33(18) . . ?
C5 C6 H6 119.8 . . ?
C1 C6 H6 119.8 . . ?
O1 C1 C2 124.7(2) . . ?
O1 C1 C6 115.49(19) . . ?
C2 C1 C6 119.84(18) . . ?
N2 C11 C8 179.8(3) . . ?
C1 C2 C3 119.44(18) . . ?
C1 C2 H2 120.3 . . ?
C3 C2 H2 120.3 . . ?
N1 C12 C8 176.2(2) . . ?
S1 C14 H14A 109.5 . . ?
S1 C14 H14B 109.5 . . ?
H14A C14 H14B 109.5 . . ?
S1 C14 H14C 109.5 . . ?
H14A C14 H14C 109.5 . . ?
H14B C14 H14C 109.5 . . ?
S2 C13 H13A 109.5 . . ?
S2 C13 H13B 109.5 . . ?
H13A C13 H13B 109.5 . . ?
S2 C13 H13C 109.5 . . ?
H13A C13 H13C 109.5 . . ?
H13B C13 H13C 109.5 . . ?
O1 C15 H15A 109.5 . . ?
O1 C15 H15B 109.5 . . ?
H15A C15 H15B 109.5 . . ?
O1 C15 H15C 109.5 . . ?
H15A C15 H15C 109.5 . . ?
H15B C15 H15C 109.5 . . ?

loop_
_geom_bond_atom_site_label_1
_geom_bond_atom_site_label_2
_geom_bond_distance
_geom_bond_site_symmetry_2
_geom_bond_publ_flag
S1 C10 1.742(2) . ?
S1 C14 1.800(2) . ?
S2 C10 1.7431(18) . ?
S2 C13 1.787(2) . ?
O1 C1 1.363(2) . ?
O1 C15 1.416(3) . ?
C4 C3 1.388(3) . ?
C4 C5 1.395(2) . ?
C4 C7 1.483(2) . ?
C9 C10 1.371(3) . ?
C9 C7 1.428(2) . ?
C9 H9 0.9300 . ?
N2 C11 1.142(3) . ?
C7 C8 1.383(3) . ?
C5 C6 1.377(3) . ?
C5 H5 0.9300 . ?
C3 C2 1.382(3) . ?
C3 H3 0.9300 . ?
C8 C11 1.428(3) . ?
C8 C12 1.433(3) . ?
C6 C1 1.386(3) . ?
C6 H6 0.9300 . ?
C1 C2 1.388(3) . ?
C2 H2 0.9300 . ?
C12 N1 1.138(3) . ?
C14 H14A 0.9600 . ?
C14 H14B 0.9600 . ?
C14 H14C 0.9600 . ?
C13 H13A 0.9600 . ?
C13 H13B 0.9600 . ?
C13 H13C 0.9600 . ?
C15 H15A 0.9600 . ?
C15 H15B 0.9600 . ?
C15 H15C 0.9600 . ?

loop_
_geom_torsion_atom_site_label_1
_geom_torsion_atom_site_label_2
_geom_torsion_atom_site_label_3
_geom_torsion_atom_site_label_4
_geom_torsion
_geom_torsion_site_symmetry_1
_geom_torsion_site_symmetry_2
_geom_torsion_site_symmetry_3
_geom_torsion_site_symmetry_4
_geom_torsion_publ_flag
C10 C9 C7 C8 -164.0(2) . . . . ?
C10 C9 C7 C4 16.7(3) . . . . ?
C3 C4 C7 C8 65.3(2) . . . . ?
C5 C4 C7 C8 -115.7(2) . . . . ?
C3 C4 C7 C9 -115.4(2) . . . . ?
C5 C4 C7 C9 63.6(2) . . . . ?
C3 C4 C5 C6 0.2(3) . . . . ?
C7 C4 C5 C6 -178.90(18) . . . . ?
C7 C9 C10 S1 -1.4(3) . . . . ?
C7 C9 C10 S2 177.72(16) . . . . ?
C14 S1 C10 C9 172.42(17) . . . . ?
C14 S1 C10 S2 -6.74(14) . . . . ?
C13 S2 C10 C9 -9.2(2) . . . . ?
C13 S2 C10 S1 169.99(12) . . . . ?
C5 C4 C3 C2 -1.8(3) . . . . ?
C7 C4 C3 C2 177.23(18) . . . . ?
C9 C7 C8 C11 3.2(3) . . . . ?
C4 C7 C8 C11 -177.49(17) . . . . ?
C9 C7 C8 C12 -174.78(19) . . . . ?
C4 C7 C8 C12 4.6(3) . . . . ?
C4 C5 C6 C1 1.6(3) . . . . ?
C15 O1 C1 C2 -4.6(3) . . . . ?
C15 O1 C1 C6 175.0(2) . . . . ?
C5 C6 C1 O1 178.7(2) . . . . ?
C5 C6 C1 C2 -1.6(3) . . . . ?
O1 C1 C2 C3 179.6(2) . . . . ?
C6 C1 C2 C3 0.0(3) . . . . ?
C4 C3 C2 C1 1.7(3) . . . . ?
